data_2227720
loop_
_publ_author_name
'Navarrete-V\'azquez, Gabriel'
'Morales-Vilchis, Guadalupe'
'Estrada-Soto, Samuel'
'Rodr\'iguez-L\'opez, Ver\'onica'
'Tlahuext, Hugo'

_publ_section_title
;
 Ethyl
 2-{(2<i>Z</i>)-2-[(1-naphthylsulfonyl)imino]-2,3-dihydro-1,3-thiazol-4-yl}acetate
 monohydrate
;
_journal_coeditor_code JH2215
_journal_issue 11
_journal_name_full 'Acta Crystallographica Section E'
_journal_page_first o2744
_journal_paper_doi 10.1107/S1600536810039279
_journal_volume 66
_journal_year 2010
_chemical_formula_iupac 'C17 H16 N2 O4 S2, H2 O'
_chemical_formula_moiety 'C17 H16 N2 O4 S2, H2 O'
_chemical_formula_sum 'C17 H18 N2 O5 S2'
_chemical_formula_weight 394.45
_chemical_melting_point 371
_chemical_name_systematic
;
Ethyl 2-{(2<i>Z</i>)-2-[(1-naphthylsulfonyl)imino]-2,3-dihydro-
1,3-thiazol-4-yl}acetate monohydrate
;
_space_group_IT_number 60
_symmetry_cell_setting orthorhombic
_symmetry_space_group_name_Hall '-P 2n 2ab'
_symmetry_space_group_name_H-M 'P b c n'
_atom_sites_solution_hydrogens geom
_atom_sites_solution_primary direct
_atom_sites_solution_secondary difmap
_audit_creation_method SHELXL-97
_cell_angle_alpha 90.00
_cell_angle_beta 90.00
_cell_angle_gamma 90.00
_cell_formula_units_Z 8
_cell_length_a 29.582(6)
_cell_length_b 7.9657(17)
_cell_length_c 15.676(3)
_cell_measurement_reflns_used 7399
_cell_measurement_temperature 273(2)
_cell_measurement_theta_max 23.63
_cell_measurement_theta_min 2.60
_cell_volume 3693.9(13)
_computing_cell_refinement 'SAINT-Plus-NT (Bruker, 2001)'
_computing_data_collection 'SMART (Bruker, 2000)'
_computing_data_reduction 'SAINT-Plus-NT (Bruker, 2001)'
_computing_molecular_graphics 'SHELXTL-NT (Sheldrick, 2008)'
_computing_publication_material
;
PLATON (Spek, 2009), DIAMOND (Bergerhoff <i>et al.</i>, 1996)
and
publCIF (Westrip, 2010)
;
_computing_structure_refinement 'SHELXTL-NT (Sheldrick, 2008)'
_computing_structure_solution 'SHELXTL-NT (Sheldrick, 2008)'
_diffrn_ambient_temperature 273(2)
_diffrn_detector_area_resol_mean 8.3
_diffrn_measured_fraction_theta_full 1.000
_diffrn_measured_fraction_theta_max 1.000
_diffrn_measurement_device_type 'Bruker SMART APEX CCD area detector'
_diffrn_measurement_method 'phi and omega scans'
_diffrn_radiation_monochromator graphite
_diffrn_radiation_source 'fine-focus sealed tube'
_diffrn_radiation_type MoK\a
_diffrn_radiation_wavelength 0.71073
_diffrn_reflns_av_R_equivalents 0.0563
_diffrn_reflns_av_sigmaI/netI 0.0361
_diffrn_reflns_limit_h_max 35
_diffrn_reflns_limit_h_min -35
_diffrn_reflns_limit_k_max 9
_diffrn_reflns_limit_k_min -9
_diffrn_reflns_limit_l_max 18
_diffrn_reflns_limit_l_min -18
_diffrn_reflns_number 33131
_diffrn_reflns_theta_full 25.00
_diffrn_reflns_theta_max 25.00
_diffrn_reflns_theta_min 1.38
_diffrn_standards_number 0
_exptl_absorpt_coefficient_mu 0.319
_exptl_absorpt_correction_T_max 0.9478
_exptl_absorpt_correction_T_min 0.9132
_exptl_absorpt_correction_type multi-scan
_exptl_absorpt_process_details '(SADABS; Sheldrick, 1996)'
_exptl_crystal_colour colourless
_exptl_crystal_density_diffrn 1.419
_exptl_crystal_density_method 'not measured'
_exptl_crystal_description 'rectangular prism'
_exptl_crystal_F_000 1648
_exptl_crystal_size_max 0.29
_exptl_crystal_size_mid 0.21
_exptl_crystal_size_min 0.17
_refine_diff_density_max 0.389
_refine_diff_density_min -0.266
_refine_ls_extinction_method none
_refine_ls_goodness_of_fit_ref 1.085
_refine_ls_hydrogen_treatment constr
_refine_ls_matrix_type full
_refine_ls_number_parameters 236
_refine_ls_number_reflns 3255
_refine_ls_number_restraints 0
_refine_ls_restrained_S_all 1.085
_refine_ls_R_factor_all 0.0644
_refine_ls_R_factor_gt 0.0477
_refine_ls_shift/su_max 0.001
_refine_ls_shift/su_mean 0.000
_refine_ls_structure_factor_coef Fsqd
_refine_ls_weighting_details 'calc w=1/[\s^2^(Fo^2^)+(0.0753P)^2^+1.2945P] where P=(Fo^2^+2Fc^2^)/3'
_refine_ls_weighting_scheme calc
_refine_ls_wR_factor_gt 0.1264
_refine_ls_wR_factor_ref 0.1430
_reflns_number_gt 2488
_reflns_number_total 3255
_reflns_threshold_expression >2sigma(I)
_cod_data_source_file jh2215.cif
_cod_data_source_block I
_cod_original_cell_volume 3694.0(14)
_cod_original_sg_symbol_Hall '-P 2n 2ab '
_cod_database_code 2227720
_cod_database_fobs_code 2227720

loop_
_symmetry_equiv_pos_as_xyz
'X, Y, Z'
'1/2 - X, 1/2 - Y, 1/2 + Z'
'1/2 + X, 1/2 - Y, - Z'
'- X, Y, 1/2 - Z'
'- X, - Y, - Z'
'1/2 + X, 1/2 + Y, 1/2 - Z'
'1/2 - X, 1/2 + Y, Z'
'X, - Y, 1/2 + Z'

loop_
_atom_site_type_symbol
_atom_site_label
_atom_site_fract_x
_atom_site_fract_y
_atom_site_fract_z
_atom_site_U_iso_or_equiv
_atom_site_adp_type
_atom_site_calc_flag
_atom_site_refinement_flags
_atom_site_occupancy
_atom_site_disorder_assembly
_atom_site_disorder_group
C C1 0.30111(9) 1.0099(3) -0.01807(17) 0.0476(7) Uani d . 1 . .
C C2 0.27124(10) 1.0650(4) 0.0426(2) 0.0579(8) Uani d . 1 . .
H H2 0.2818 1.1180 0.0915 0.069 Uiso calc R 1 . .
C C3 0.22466(11) 1.0411(4) 0.0306(3) 0.0694(9) Uani d . 1 . .
H H3 0.2044 1.0776 0.0719 0.083 Uiso calc R 1 . .
C C4 0.20921(10) 0.9652(4) -0.0408(2) 0.0679(9) Uani d . 1 . .
H H4 0.1782 0.9534 -0.0487 0.081 Uiso calc R 1 . .
C C5 0.23901(10) 0.9033(4) -0.1037(2) 0.0562(8) Uani d . 1 . .
C C6 0.22292(12) 0.8195(5) -0.1765(2) 0.0724(10) Uani d . 1 . .
H H6 0.1919 0.8057 -0.1838 0.087 Uiso calc R 1 . .
C C7 0.25155(14) 0.7585(5) -0.2363(2) 0.0794(11) Uani d . 1 . .
H H7 0.2402 0.7041 -0.2842 0.095 Uiso calc R 1 . .
C C8 0.29822(13) 0.7776(5) -0.2257(2) 0.0733(9) Uani d . 1 . .
H H8 0.3178 0.7355 -0.2669 0.088 Uiso calc R 1 . .
C C9 0.31544(11) 0.8571(4) -0.15595(18) 0.0573(7) Uani d . 1 . .
H H9 0.3466 0.8675 -0.1499 0.069 Uiso calc R 1 . .
C C10 0.28653(9) 0.9240(3) -0.09264(18) 0.0484(7) Uani d . 1 . .
C C11 0.38848(8) 0.8134(3) 0.08417(17) 0.0433(6) Uani d . 1 . .
C C12 0.40857(8) 0.5962(3) 0.17449(16) 0.0436(6) Uani d . 1 . .
C C13 0.39714(10) 0.7109(4) 0.23161(18) 0.0557(7) Uani d . 1 . .
H H13 0.3984 0.6930 0.2902 0.067 Uiso calc R 1 . .
C C14 0.42320(9) 0.4204(3) 0.18915(18) 0.0496(7) Uani d . 1 . .
H H14A 0.4013 0.3457 0.1630 0.060 Uiso calc R 1 . .
H H14B 0.4230 0.3986 0.2500 0.060 Uiso calc R 1 . .
C C15 0.46919(9) 0.3790(4) 0.15489(18) 0.0508(7) Uani d . 1 . .
C C16 0.51735(11) 0.1490(5) 0.1211(3) 0.0821(11) Uani d . 1 . .
H H16A 0.5425 0.1802 0.1575 0.099 Uiso calc R 1 . .
H H16B 0.5228 0.1929 0.0643 0.099 Uiso calc R 1 . .
C C17 0.51244(15) -0.0349(5) 0.1183(3) 0.1036(14) Uani d . 1 . .
H H17A 0.5089 -0.0774 0.1752 0.155 Uiso calc R 1 . .
H H17B 0.5389 -0.0835 0.0928 0.155 Uiso calc R 1 . .
H H17C 0.4863 -0.0637 0.0850 0.155 Uiso calc R 1 . .
N N1 0.38373(7) 0.8826(3) 0.00845(14) 0.0499(6) Uani d . 1 . .
N N2 0.40331(7) 0.6559(3) 0.09207(13) 0.0428(5) Uani d . 1 . .
H H2A 0.4093 0.5947 0.0483 0.051 Uiso calc R 1 . .
O O1 0.36124(7) 1.1601(2) 0.07509(14) 0.0648(6) Uani d . 1 . .
O O2 0.37576(7) 1.1370(3) -0.07715(14) 0.0639(6) Uani d . 1 . .
O O3 0.49668(8) 0.4789(3) 0.13212(19) 0.0858(8) Uani d . 1 . .
O O4 0.47548(7) 0.2156(3) 0.15495(15) 0.0698(6) Uani d . 1 . .
O O5 0.57738(8) 0.5513(3) 0.04480(16) 0.0876(8) Uani d . 1 . .
H H5A 0.5842 0.6535 0.0484 0.131 Uiso d R 1 . .
H H5B 0.5518 0.5450 0.0679 0.131 Uiso d R 1 . .
S S1 0.35869(2) 1.05939(9) -0.00081(5) 0.0514(2) Uani d . 1 . .
S S2 0.37963(3) 0.89724(10) 0.18608(5) 0.0577(3) Uani d . 1 . .

loop_
_atom_site_aniso_label
_atom_site_aniso_U_11
_atom_site_aniso_U_22
_atom_site_aniso_U_33
_atom_site_aniso_U_12
_atom_site_aniso_U_13
_atom_site_aniso_U_23
C1 0.0426(14) 0.0430(14) 0.0572(16) -0.0020(12) -0.0018(12) 0.0115(13)
C2 0.0547(18) 0.0499(17) 0.0692(19) 0.0008(13) 0.0047(15) 0.0069(15)
C3 0.0510(18) 0.063(2) 0.094(3) 0.0032(15) 0.0181(18) 0.0091(19)
C4 0.0385(15) 0.067(2) 0.098(3) -0.0065(14) 0.0017(17) 0.023(2)
C5 0.0482(17) 0.0538(17) 0.0665(18) -0.0140(13) -0.0068(14) 0.0201(15)
C6 0.062(2) 0.074(2) 0.082(2) -0.0258(18) -0.0198(19) 0.026(2)
C7 0.097(3) 0.078(2) 0.063(2) -0.034(2) -0.019(2) 0.0146(19)
C8 0.087(3) 0.075(2) 0.058(2) -0.0155(19) 0.0034(18) 0.0084(17)
C9 0.0561(17) 0.0624(19) 0.0534(17) -0.0079(14) 0.0026(14) 0.0120(15)
C10 0.0447(15) 0.0450(15) 0.0555(16) -0.0063(12) -0.0026(13) 0.0184(13)
C11 0.0314(12) 0.0479(15) 0.0505(16) -0.0008(11) -0.0009(11) -0.0038(12)
C12 0.0347(13) 0.0540(17) 0.0422(14) 0.0008(11) 0.0002(11) 0.0044(12)
C13 0.0617(17) 0.0663(19) 0.0391(15) 0.0072(15) 0.0040(13) 0.0001(14)
C14 0.0413(15) 0.0563(17) 0.0512(16) 0.0022(12) 0.0036(12) 0.0065(13)
C15 0.0423(15) 0.0605(19) 0.0494(16) 0.0001(14) -0.0031(12) -0.0024(14)
C16 0.0498(18) 0.092(3) 0.105(3) 0.0127(17) 0.0076(18) -0.036(2)
C17 0.088(3) 0.086(3) 0.137(4) 0.028(2) 0.028(3) -0.019(3)
N1 0.0469(13) 0.0547(14) 0.0480(13) 0.0037(11) -0.0023(10) 0.0069(11)
N2 0.0409(12) 0.0480(13) 0.0395(11) 0.0024(10) 0.0001(9) -0.0034(9)
O1 0.0653(14) 0.0492(12) 0.0798(15) 0.0002(9) -0.0171(11) -0.0087(11)
O2 0.0493(11) 0.0649(13) 0.0774(14) -0.0120(10) -0.0017(10) 0.0266(11)
O3 0.0549(13) 0.0784(16) 0.124(2) -0.0084(13) 0.0285(13) -0.0052(15)
O4 0.0510(12) 0.0629(14) 0.0955(17) 0.0114(10) 0.0146(11) -0.0053(12)
O5 0.0865(17) 0.0755(16) 0.1008(18) -0.0314(13) 0.0476(14) -0.0389(14)
S1 0.0429(4) 0.0474(4) 0.0641(5) -0.0047(3) -0.0060(3) 0.0101(3)
S2 0.0665(5) 0.0547(5) 0.0520(4) 0.0092(4) 0.0064(3) -0.0083(3)

loop_
_atom_type_symbol
_atom_type_description
_atom_type_scat_dispersion_real
_atom_type_scat_dispersion_imag
_atom_type_scat_source
C C 0.0033 0.0016 'International Tables Vol C Tables 4.2.6.8 and 6.1.1.4'
H H 0.0000 0.0000 'International Tables Vol C Tables 4.2.6.8 and 6.1.1.4'
N N 0.0061 0.0033 'International Tables Vol C Tables 4.2.6.8 and 6.1.1.4'
O O 0.0106 0.0060 'International Tables Vol C Tables 4.2.6.8 and 6.1.1.4'
S S 0.1246 0.1234 'International Tables Vol C Tables 4.2.6.8 and 6.1.1.4'

loop_
_geom_angle_atom_site_label_1
_geom_angle_atom_site_label_2
_geom_angle_atom_site_label_3
_geom_angle_site_symmetry_1
_geom_angle_site_symmetry_3
_geom_angle
_geom_angle_publ_flag
C2 C1 C10 . . 121.9(3) ?
C2 C1 S1 . . 116.3(2) ?
C10 C1 S1 . . 121.7(2) ?
C1 C2 C3 . . 119.8(3) ?
C1 C2 H2 . . 120.1 ?
C3 C2 H2 . . 120.1 ?
C4 C3 C2 . . 120.2(3) ?
C4 C3 H3 . . 119.9 ?
C2 C3 H3 . . 119.9 ?
C3 C4 C5 . . 121.5(3) ?
C3 C4 H4 . . 119.2 ?
C5 C4 H4 . . 119.2 ?
C6 C5 C4 . . 121.4(3) ?
C6 C5 C10 . . 119.2(3) ?
C4 C5 C10 . . 119.4(3) ?
C7 C6 C5 . . 121.4(3) ?
C7 C6 H6 . . 119.3 ?
C5 C6 H6 . . 119.3 ?
C6 C7 C8 . . 119.8(3) ?
C6 C7 H7 . . 120.1 ?
C8 C7 H7 . . 120.1 ?
C9 C8 C7 . . 120.9(3) ?
C9 C8 H8 . . 119.5 ?
C7 C8 H8 . . 119.5 ?
C8 C9 C10 . . 120.8(3) ?
C8 C9 H9 . . 119.6 ?
C10 C9 H9 . . 119.6 ?
C9 C10 C1 . . 125.1(3) ?
C9 C10 C5 . . 117.9(3) ?
C1 C10 C5 . . 117.0(3) ?
N1 C11 N2 . . 120.8(2) ?
N1 C11 S2 . . 130.3(2) ?
N2 C11 S2 . . 108.83(19) ?
C13 C12 N2 . . 111.4(2) ?
C13 C12 C14 . . 128.4(2) ?
N2 C12 C14 . . 120.1(2) ?
C12 C13 S2 . . 113.0(2) ?
C12 C13 H13 . . 123.5 ?
S2 C13 H13 . . 123.5 ?
C12 C14 C15 . . 114.6(2) ?
C12 C14 H14A . . 108.6 ?
C15 C14 H14A . . 108.6 ?
C12 C14 H14B . . 108.6 ?
C15 C14 H14B . . 108.6 ?
H14A C14 H14B . . 107.6 ?
O3 C15 O4 . . 124.4(3) ?
O3 C15 C14 . . 125.4(3) ?
O4 C15 C14 . . 110.2(2) ?
O4 C16 C17 . . 106.9(3) ?
O4 C16 H16A . . 110.3 ?
C17 C16 H16A . . 110.3 ?
O4 C16 H16B . . 110.3 ?
C17 C16 H16B . . 110.3 ?
H16A C16 H16B . . 108.6 ?
C16 C17 H17A . . 109.5 ?
C16 C17 H17B . . 109.5 ?
H17A C17 H17B . . 109.5 ?
C16 C17 H17C . . 109.5 ?
H17A C17 H17C . . 109.5 ?
H17B C17 H17C . . 109.5 ?
C11 N1 S1 . . 120.0(2) ?
C11 N2 C12 . . 116.5(2) ?
C11 N2 H2A . . 121.8 ?
C12 N2 H2A . . 121.8 ?
C15 O4 C16 . . 118.9(3) ?
H5A O5 H5B . . 104.1 ?
O1 S1 O2 . . 115.50(13) ?
O1 S1 N1 . . 113.12(12) ?
O2 S1 N1 . . 106.95(13) ?
O1 S1 C1 . . 107.55(13) ?
O2 S1 C1 . . 107.85(13) ?
N1 S1 C1 . . 105.29(12) ?
C13 S2 C11 . . 90.25(13) ?

loop_
_geom_bond_atom_site_label_1
_geom_bond_atom_site_label_2
_geom_bond_site_symmetry_2
_geom_bond_distance
_geom_bond_publ_flag
C1 C2 . 1.370(4) ?
C1 C10 . 1.421(4) ?
C1 S1 . 1.769(3) ?
C2 C3 . 1.404(4) ?
C2 H2 . 0.9300 ?
C3 C4 . 1.352(5) ?
C3 H3 . 0.9300 ?
C4 C5 . 1.411(5) ?
C4 H4 . 0.9300 ?
C5 C6 . 1.406(4) ?
C5 C10 . 1.426(4) ?
C6 C7 . 1.353(5) ?
C6 H6 . 0.9300 ?
C7 C8 . 1.399(5) ?
C7 H7 . 0.9300 ?
C8 C9 . 1.363(4) ?
C8 H8 . 0.9300 ?
C9 C10 . 1.414(4) ?
C9 H9 . 0.9300 ?
C11 N1 . 1.316(3) ?
C11 N2 . 1.335(3) ?
C11 S2 . 1.751(3) ?
C12 C13 . 1.323(4) ?
C12 N2 . 1.385(3) ?
C12 C14 . 1.484(4) ?
C13 S2 . 1.727(3) ?
C13 H13 . 0.9300 ?
C14 C15 . 1.499(4) ?
C14 H14A . 0.9700 ?
C14 H14B . 0.9700 ?
C15 O3 . 1.193(3) ?
C15 O4 . 1.315(3) ?
C16 O4 . 1.448(4) ?
C16 C17 . 1.473(5) ?
C16 H16A . 0.9700 ?
C16 H16B . 0.9700 ?
C17 H17A . 0.9600 ?
C17 H17B . 0.9600 ?
C17 H17C . 0.9600 ?
N1 S1 . 1.598(2) ?
N2 H2A . 0.8600 ?
O1 S1 . 1.437(2) ?
O2 S1 . 1.439(2) ?
O5 H5A . 0.8399 ?
O5 H5B . 0.8400 ?

loop_
_geom_hbond_atom_site_label_D
_geom_hbond_atom_site_label_H
_geom_hbond_atom_site_label_A
_geom_hbond_site_symmetry_A
_geom_hbond_distance_DH
_geom_hbond_distance_HA
_geom_hbond_distance_DA
_geom_hbond_angle_DHA
N2 H2A O5 5_665 0.86 1.91 2.767(3) 177
O5 H5A O2 5_675 0.84 2.10 2.889(3) 157
C13 H13 O2 8_575 0.93 2.57 3.295(4) 135
C14 H14A O1 1_545 0.97 2.34 3.295(3) 167
C17 H17B O2 5_665 0.96 2.57 3.466(5) 155

loop_
_geom_torsion_atom_site_label_1
_geom_torsion_atom_site_label_2
_geom_torsion_atom_site_label_3
_geom_torsion_atom_site_label_4
_geom_torsion_site_symmetry_1
_geom_torsion_site_symmetry_2
_geom_torsion_site_symmetry_3
_geom_torsion_site_symmetry_4
_geom_torsion
_geom_torsion_publ_flag
C10 C1 C2 C3 . . . . -1.8(4) ?
S1 C1 C2 C3 . . . . 175.5(2) ?
C1 C2 C3 C4 . . . . -0.5(5) ?
C2 C3 C4 C5 . . . . 2.1(5) ?
C3 C4 C5 C6 . . . . 177.9(3) ?
C3 C4 C5 C10 . . . . -1.3(4) ?
C4 C5 C6 C7 . . . . -179.3(3) ?
C10 C5 C6 C7 . . . . -0.1(5) ?
C5 C6 C7 C8 . . . . 0.4(5) ?
C6 C7 C8 C9 . . . . 0.0(5) ?
C7 C8 C9 C10 . . . . -0.7(5) ?
C8 C9 C10 C1 . . . . -179.5(3) ?
C8 C9 C10 C5 . . . . 0.9(4) ?
C2 C1 C10 C9 . . . . -177.0(3) ?
S1 C1 C10 C9 . . . . 5.7(4) ?
C2 C1 C10 C5 . . . . 2.5(4) ?
S1 C1 C10 C5 . . . . -174.7(2) ?
C6 C5 C10 C9 . . . . -0.5(4) ?
C4 C5 C10 C9 . . . . 178.6(3) ?
C6 C5 C10 C1 . . . . 179.9(3) ?
C4 C5 C10 C1 . . . . -1.0(4) ?
N2 C12 C13 S2 . . . . -0.2(3) ?
C14 C12 C13 S2 . . . . -177.1(2) ?
C13 C12 C14 C15 . . . . -121.0(3) ?
N2 C12 C14 C15 . . . . 62.3(3) ?
C12 C14 C15 O3 . . . . 14.1(4) ?
C12 C14 C15 O4 . . . . -167.2(2) ?
N2 C11 N1 S1 . . . . 170.26(19) ?
S2 C11 N1 S1 . . . . -11.7(3) ?
N1 C11 N2 C12 . . . . 178.0(2) ?
S2 C11 N2 C12 . . . . -0.4(3) ?
C13 C12 N2 C11 . . . . 0.4(3) ?
C14 C12 N2 C11 . . . . 177.6(2) ?
O3 C15 O4 C16 . . . . -3.5(5) ?
C14 C15 O4 C16 . . . . 177.7(3) ?
C17 C16 O4 C15 . . . . -172.3(3) ?
C11 N1 S1 O1 . . . . 26.1(3) ?
C11 N1 S1 O2 . . . . 154.4(2) ?
C11 N1 S1 C1 . . . . -91.0(2) ?
C2 C1 S1 O1 . . . . -3.2(2) ?
C10 C1 S1 O1 . . . . 174.1(2) ?
C2 C1 S1 O2 . . . . -128.4(2) ?
C10 C1 S1 O2 . . . . 48.9(2) ?
C2 C1 S1 N1 . . . . 117.7(2) ?
C10 C1 S1 N1 . . . . -65.0(2) ?
C12 C13 S2 C11 . . . . 0.0(2) ?
N1 C11 S2 C13 . . . . -177.9(3) ?
N2 C11 S2 C13 . . . . 0.27(19) ?

loop_
_cod_related_entry_id
_cod_related_entry_database
_cod_related_entry_code
1 ChemSpider 30656272
